data_7001140
loop_
_publ_author_name
'Wu, Hua'
'Dong, Xian-Wu'
'Ma, Jian-Fang'
'Liu, Hai-Yan'
'Yang, Jin'
'Bai, Hong-Ye'

_publ_section_title
;
 Influence of anionic sulfonate-containing and nitrogen-containing
 mixed-ligands on the structures of silver coordination polymers
;
_journal_issue 17
_journal_name_full 'Dalton Transactions'
_journal_page_first 3162
_journal_page_last 3174
_journal_paper_doi 10.1039/b814942a
_journal_year 2009
_chemical_formula_moiety 'C46 H38 Ag2 N5 O9 S2, C20 H18 Ag N2, 5(H2 O) '
_chemical_formula_sum 'C66 H66 Ag3 N7 O14 S2'
_chemical_formula_weight 1568.99
_chemical_name_systematic
;
?
;
_space_group_IT_number 2
_symmetry_cell_setting triclinic
_symmetry_space_group_name_Hall '-P 1'
_symmetry_space_group_name_H-M 'P -1'
_atom_sites_solution_hydrogens geom
_atom_sites_solution_primary direct
_atom_sites_solution_secondary difmap
_audit_creation_method SHELXL-97
_cell_angle_alpha 88.53(5)
_cell_angle_beta 89.12(3)
_cell_angle_gamma 79.84(4)
_cell_formula_units_Z 2
_cell_length_a 13.328(3)
_cell_length_b 13.863(3)
_cell_length_c 17.612(4)
_cell_measurement_reflns_used 14269
_cell_measurement_temperature 293(2)
_cell_measurement_theta_max 27.5
_cell_measurement_theta_min 3.0
_cell_volume 3201.8(13)
_computing_cell_refinement PROCESS-AUTO
_computing_data_collection PROCESS-AUTO
_computing_data_reduction PROCESS-AUTO
_computing_molecular_graphics 'SHELXTL-PLUS (Sheldrick, 1990)'
_computing_publication_material SHELXL-97
_computing_structure_refinement 'SHELXL-97 (Sheldrick, 1997)'
_computing_structure_solution 'SHELXS-97 (Sheldrick, 1997)'
_diffrn_ambient_temperature 293(2)
_diffrn_detector_area_resol_mean 10.0
_diffrn_measured_fraction_theta_full 0.989
_diffrn_measured_fraction_theta_max 0.974
_diffrn_measurement_device_type 'Rigaku RAXIS-RAPID'
_diffrn_measurement_method '\w scan'
_diffrn_radiation_monochromator graphite
_diffrn_radiation_source 'fine-focus sealed tube'
_diffrn_radiation_type MoK\a
_diffrn_radiation_wavelength 0.71073
_diffrn_reflns_av_R_equivalents 0.0983
_diffrn_reflns_av_sigmaI/netI 0.1414
_diffrn_reflns_limit_h_max 17
_diffrn_reflns_limit_h_min -17
_diffrn_reflns_limit_k_max 17
_diffrn_reflns_limit_k_min -17
_diffrn_reflns_limit_l_max 22
_diffrn_reflns_limit_l_min -21
_diffrn_reflns_number 31184
_diffrn_reflns_theta_full 25.00
_diffrn_reflns_theta_max 27.47
_diffrn_reflns_theta_min 2.99
_exptl_absorpt_coefficient_mu 1.045
_exptl_absorpt_correction_T_max 0.798
_exptl_absorpt_correction_T_min 0.742
_exptl_absorpt_correction_type multi-scan
_exptl_absorpt_process_details 'ABSCOR (Higashi, 1995)'
_exptl_crystal_colour yellow
_exptl_crystal_density_diffrn 1.627
_exptl_crystal_density_method 'not measured'
_exptl_crystal_description block
_exptl_crystal_F_000 1592
_exptl_crystal_size_max 0.286
_exptl_crystal_size_mid 0.234
_exptl_crystal_size_min 0.223
_refine_diff_density_max 0.868
_refine_diff_density_min -0.797
_refine_diff_density_rms 0.089
_refine_ls_extinction_method none
_refine_ls_goodness_of_fit_ref 0.975
_refine_ls_hydrogen_treatment mixed
_refine_ls_matrix_type full
_refine_ls_number_parameters 859
_refine_ls_number_reflns 14269
_refine_ls_number_restraints 16
_refine_ls_restrained_S_all 0.975
_refine_ls_R_factor_all 0.2022
_refine_ls_R_factor_gt 0.0729
_refine_ls_shift/su_max 0.001
_refine_ls_shift/su_mean 0.000
_refine_ls_structure_factor_coef Fsqd
_refine_ls_weighting_details 'calc w=1/[\s^2^(Fo^2^)+(0.0819P)^2^+0.0000P] where P=(Fo^2^+2Fc^2^)/3'
_refine_ls_weighting_scheme calc
_refine_ls_wR_factor_gt 0.1504
_refine_ls_wR_factor_ref 0.1986
_reflns_number_gt 5686
_reflns_number_total 14269
_reflns_threshold_expression >2sigma(I)
_cod_data_source_file b814942a.txt
_cod_data_source_block compound6
_cod_depositor_comments
;
The following automatic conversions were performed:
'_symmetry_cell_setting' value 'Triclinic' changed to 'triclinic'
according to '/home/saulius/struct/CIF-dictionaries/cif_core.dic'
dictionary named 'cif_core.dic' version 2.4.1 from 2010-06-29.

Automatic conversion script
Id: cif_fix_enum 1527 2010-12-29 10:47:43Z saulius 
;
_cod_original_cell_volume 3201.8(11)
_cod_original_sg_symbol_H-M 'P -1 '
_cod_database_code 7001140

loop_
_symmetry_equiv_pos_as_xyz
'x, y, z'
'-x, -y, -z'

loop_
_atom_site_label
_atom_site_type_symbol
_atom_site_fract_x
_atom_site_fract_y
_atom_site_fract_z
_atom_site_U_iso_or_equiv
_atom_site_adp_type
_atom_site_occupancy
_atom_site_symmetry_multiplicity
_atom_site_calc_flag
_atom_site_refinement_flags
_atom_site_disorder_assembly
_atom_site_disorder_group
Ag1 Ag 0.35273(4) 0.26575(4) 0.41768(4) 0.0684(2) Uani 1 1 d . . .
Ag2 Ag 0.68409(5) 0.24717(4) 0.10377(4) 0.0755(2) Uani 1 1 d . . .
Ag3 Ag 0.96935(5) 0.24696(5) 0.72747(4) 0.0835(3) Uani 1 1 d . . .
C1 C 0.0041(6) 0.3109(5) 0.1358(4) 0.058(2) Uani 1 1 d . . .
C2 C -0.0970(6) 0.3256(5) 0.1715(4) 0.057(2) Uani 1 1 d . . .
C3 C -0.0950(5) 0.2832(4) 0.2468(4) 0.0517(18) Uani 1 1 d . . .
C4 C -0.0077(5) 0.2317(5) 0.2794(4) 0.0512(18) Uani 1 1 d . . .
H4 H -0.0108 0.2059 0.3285 0.061 Uiso 1 1 calc R . .
C5 C 0.0866(5) 0.2173(5) 0.2398(5) 0.060(2) Uani 1 1 d . . .
C6 C 0.0899(6) 0.2578(5) 0.1694(4) 0.0582(19) Uani 1 1 d . . .
H6 H 0.1516 0.2496 0.1429 0.070 Uiso 1 1 calc R . .
C7 C 0.4548(6) 0.0562(6) 0.3855(5) 0.065(2) Uani 1 1 d . . .
H7 H 0.3909 0.0583 0.3644 0.078 Uiso 1 1 calc R . .
C8 C 0.5202(6) -0.0327(5) 0.3852(4) 0.059(2) Uani 1 1 d . . .
C9 C 0.4977(6) -0.1161(6) 0.3518(5) 0.078(2) Uani 1 1 d . . .
H9 H 0.4347 -0.1138 0.3291 0.093 Uiso 1 1 calc R . .
C10 C 0.5673(7) -0.2013(6) 0.3520(5) 0.083(3) Uani 1 1 d . . .
H10 H 0.5513 -0.2566 0.3296 0.100 Uiso 1 1 calc R . .
C11 C 0.6616(7) -0.2057(7) 0.3855(6) 0.088(3) Uani 1 1 d . . .
H11 H 0.7087 -0.2638 0.3850 0.105 Uiso 1 1 calc R . .
C12 C 0.6855(6) -0.1265(6) 0.4188(5) 0.073(2) Uani 1 1 d . . .
H12 H 0.7486 -0.1311 0.4418 0.087 Uiso 1 1 calc R . .
C13 C 0.6167(6) -0.0366(6) 0.4194(4) 0.063(2) Uani 1 1 d . . .
C14 C 0.6360(6) 0.0514(6) 0.4473(4) 0.066(2) Uani 1 1 d . . .
H14 H 0.6991 0.0516 0.4691 0.079 Uiso 1 1 calc R . .
C16 C 0.5695(5) 0.1351(6) 0.4447(4) 0.062(2) Uani 1 1 d . . .
C17 C 0.5899(6) 0.2322(6) 0.4723(5) 0.081(3) Uani 1 1 d . . .
H17A H 0.5306 0.2817 0.4643 0.121 Uiso 1 1 calc R . .
H17B H 0.6467 0.2500 0.4446 0.121 Uiso 1 1 calc R . .
H17C H 0.6052 0.2264 0.5255 0.121 Uiso 1 1 calc R . .
C18 C 0.2663(5) 0.4723(5) 0.4882(4) 0.0528(18) Uani 1 1 d . . .
C19 C 0.1990(5) 0.5569(5) 0.4958(4) 0.0566(19) Uani 1 1 d . . .
H19 H 0.2152 0.6047 0.5272 0.068 Uiso 1 1 calc R . .
C20 C 0.1063(5) 0.5746(5) 0.4581(4) 0.0525(18) Uani 1 1 d . . .
C21 C 0.0330(6) 0.6617(5) 0.4630(5) 0.065(2) Uani 1 1 d . . .
H21 H 0.0450 0.7124 0.4933 0.077 Uiso 1 1 calc R . .
C22 C -0.0550(6) 0.6710(6) 0.4232(5) 0.077(3) Uani 1 1 d . . .
H22 H -0.1012 0.7296 0.4257 0.092 Uiso 1 1 calc R . .
C23 C -0.0789(6) 0.5963(6) 0.3788(5) 0.071(2) Uani 1 1 d . . .
H23 H -0.1406 0.6042 0.3535 0.085 Uiso 1 1 calc R . .
C24 C -0.0095(5) 0.5112(5) 0.3733(4) 0.061(2) Uani 1 1 d . . .
H24 H -0.0241 0.4614 0.3433 0.074 Uiso 1 1 calc R . .
C25 C 0.0833(5) 0.4977(5) 0.4122(4) 0.0502(18) Uani 1 1 d . . .
C26 C 0.1556(5) 0.4124(5) 0.4077(4) 0.0483(17) Uani 1 1 d . . .
H26 H 0.1409 0.3622 0.3781 0.058 Uiso 1 1 calc R . .
C27 C 0.3670(6) 0.4522(6) 0.5279(5) 0.075(2) Uani 1 1 d . . .
H27A H 0.4030 0.3886 0.5145 0.113 Uiso 1 1 calc R . .
H27B H 0.3557 0.4540 0.5818 0.113 Uiso 1 1 calc R . .
H27C H 0.4066 0.5010 0.5127 0.113 Uiso 1 1 calc R . .
C28 C 0.4663(6) 0.3693(6) 0.0641(4) 0.068(2) Uani 1 1 d . . .
C29 C 0.3929(6) 0.4524(6) 0.0603(4) 0.067(2) Uani 1 1 d . . .
H29 H 0.3327 0.4506 0.0348 0.080 Uiso 1 1 calc R . .
C30 C 0.4065(6) 0.5395(6) 0.0938(4) 0.062(2) Uani 1 1 d . . .
C31 C 0.3303(7) 0.6247(7) 0.0926(5) 0.080(3) Uani 1 1 d . . .
H31 H 0.2700 0.6268 0.0663 0.096 Uiso 1 1 calc R . .
C32 C 0.3483(8) 0.7026(7) 0.1309(6) 0.097(3) Uani 1 1 d . . .
H32 H 0.2987 0.7590 0.1310 0.117 Uiso 1 1 calc R . .
C33 C 0.4407(8) 0.7024(6) 0.1715(6) 0.097(3) Uani 1 1 d . . .
H33 H 0.4494 0.7572 0.1983 0.117 Uiso 1 1 calc R . .
C34 C 0.5140(7) 0.6238(6) 0.1708(5) 0.086(3) Uani 1 1 d . . .
H34 H 0.5750 0.6244 0.1955 0.103 Uiso 1 1 calc R . .
C35 C 0.4985(6) 0.5381(6) 0.1317(5) 0.068(2) Uani 1 1 d . . .
C36 C 0.5714(6) 0.4503(6) 0.1316(4) 0.064(2) Uani 1 1 d . . .
H36 H 0.6330 0.4502 0.1556 0.077 Uiso 1 1 calc R . .
C37 C 0.4531(7) 0.2732(7) 0.0321(5) 0.103(3) Uani 1 1 d . . .
H37A H 0.5136 0.2255 0.0408 0.155 Uiso 1 1 calc R . .
H37B H 0.4413 0.2812 -0.0215 0.155 Uiso 1 1 calc R . .
H37C H 0.3959 0.2513 0.0564 0.155 Uiso 1 1 calc R . .
C38 C 0.7601(7) 0.3776(6) 0.7046(5) 0.075(2) Uani 1 1 d . . .
H38 H 0.7471 0.3257 0.6760 0.090 Uiso 1 1 calc RD . .
C39 C 0.6828(7) 0.4640(6) 0.7071(4) 0.065(2) Uani 1 1 d . . .
C40 C 0.5908(7) 0.4721(7) 0.6725(5) 0.083(3) Uani 1 1 d . . .
H40 H 0.5769 0.4205 0.6441 0.100 Uiso 1 1 calc R . .
C41 C 0.5204(7) 0.5529(7) 0.6788(5) 0.080(3) Uani 1 1 d . . .
H41 H 0.4567 0.5544 0.6576 0.096 Uiso 1 1 calc R . .
C42 C 0.5391(7) 0.6335(6) 0.7156(5) 0.069(2) Uani 1 1 d . . .
H42 H 0.4888 0.6893 0.7167 0.083 Uiso 1 1 calc R . .
C43 C 0.6309(7) 0.6347(6) 0.7514(4) 0.071(2) Uani 1 1 d . . .
H43 H 0.6444 0.6897 0.7756 0.086 Uiso 1 1 calc R . .
C44 C 0.7039(6) 0.5446(6) 0.7484(4) 0.062(2) Uani 1 1 d . . .
C45 C 0.7967(7) 0.5311(6) 0.7872(5) 0.075(2) Uani 1 1 d . . .
H45 H 0.8112 0.5814 0.8168 0.090 Uiso 1 1 calc R . .
C46 C 0.8659(7) 0.4468(6) 0.7829(5) 0.070(2) Uani 1 1 d . . .
C47 C 0.9726(7) 0.4265(6) 0.8262(5) 0.082(3) Uani 1 1 d . . .
H47A H 1.0085 0.3622 0.8145 0.123 Uiso 1 1 calc R . .
H47B H 0.9605 0.4305 0.8800 0.123 Uiso 1 1 calc R . .
H47C H 1.0128 0.4745 0.8101 0.123 Uiso 1 1 calc R . .
C49 C 1.1848(6) 0.1761(5) 0.7840(4) 0.064(2) Uani 1 1 d . . .
H49 H 1.1721 0.2385 0.8041 0.077 Uiso 1 1 calc R . .
C50 C 1.2771(6) 0.1152(6) 0.8019(4) 0.064(2) Uani 1 1 d . . .
C51 C 1.3512(8) 0.1443(7) 0.8497(5) 0.092(3) Uani 1 1 d . . .
H51 H 1.3385 0.2056 0.8718 0.110 Uiso 1 1 calc R . .
C52 C 1.4403(8) 0.0823(9) 0.8629(7) 0.111(4) Uani 1 1 d . . .
H52 H 1.4888 0.1016 0.8938 0.133 Uiso 1 1 calc R . .
C53 C 1.4598(7) -0.0088(9) 0.8311(7) 0.102(4) Uani 1 1 d . . .
H53 H 1.5223 -0.0491 0.8397 0.122 Uiso 1 1 calc R . .
C54 C 1.3908(7) -0.0412(6) 0.7877(5) 0.077(3) Uani 1 1 d . . .
H54 H 1.4047 -0.1042 0.7687 0.092 Uiso 1 1 calc R . .
C55 C 1.2967(6) 0.0211(6) 0.7713(4) 0.0554(19) Uani 1 1 d . . .
C56 C 1.2223(6) -0.0038(5) 0.7250(4) 0.0529(19) Uani 1 1 d . . .
H56 H 1.2335 -0.0657 0.7040 0.064 Uiso 1 1 calc R . .
C57 C 1.0531(6) 0.0349(6) 0.6595(4) 0.077(2) Uani 1 1 d . . .
H57A H 0.9987 0.0903 0.6564 0.116 Uiso 1 1 calc R . .
H57B H 1.0275 -0.0208 0.6803 0.116 Uiso 1 1 calc R . .
H57C H 1.0808 0.0203 0.6096 0.116 Uiso 1 1 calc R . .
C58 C 1.1342(6) 0.0580(5) 0.7091(4) 0.0521(18) Uani 1 1 d . . .
C59 C 0.8710(6) 0.0913(5) 0.1154(4) 0.0571(19) Uani 1 1 d . . .
H59 H 0.8847 0.1390 0.1480 0.069 Uiso 1 1 calc R . .
C60 C 0.9437(5) 0.0044(5) 0.1098(4) 0.0518(18) Uani 1 1 d . . .
C61 C 1.0357(6) -0.0113(6) 0.1504(4) 0.066(2) Uani 1 1 d . . .
H61 H 1.0509 0.0368 0.1819 0.080 Uiso 1 1 calc R . .
C62 C 1.1019(6) -0.0968(6) 0.1432(5) 0.075(2) Uani 1 1 d . . .
H62 H 1.1624 -0.1071 0.1702 0.090 Uiso 1 1 calc R . .
C63 C 1.0801(7) -0.1701(6) 0.0956(5) 0.084(3) Uani 1 1 d . . .
H63 H 1.1261 -0.2285 0.0911 0.101 Uiso 1 1 calc R . .
C64 C 0.9924(8) -0.1556(6) 0.0565(5) 0.083(3) Uani 1 1 d . . .
H64 H 0.9783 -0.2051 0.0259 0.100 Uiso 1 1 calc R . .
C65 C 0.9213(6) -0.0675(5) 0.0607(4) 0.062(2) Uani 1 1 d . . .
C66 C 0.8299(7) -0.0469(6) 0.0210(4) 0.072(2) Uani 1 1 d . . .
H66 H 0.8131 -0.0929 -0.0119 0.087 Uiso 1 1 calc R . .
C67 C 0.7657(6) 0.0388(6) 0.0299(4) 0.067(2) Uani 1 1 d . . .
C68 C 0.6673(7) 0.0611(6) -0.0135(5) 0.092(3) Uani 1 1 d . . .
H68A H 0.6312 0.1248 -0.0005 0.138 Uiso 1 1 calc R . .
H68B H 0.6260 0.0128 -0.0007 0.138 Uiso 1 1 calc R . .
H68C H 0.6820 0.0600 -0.0671 0.138 Uiso 1 1 calc R . .
N1 N 0.4741(5) 0.1385(5) 0.4128(4) 0.0628(17) Uani 1 1 d . . .
N2 N 0.2455(4) 0.3982(4) 0.4434(3) 0.0505(15) Uani 1 1 d . . .
N3 N 0.5578(5) 0.3698(5) 0.1001(4) 0.0632(17) Uani 1 1 d . . .
N4 N 0.7855(5) 0.1091(4) 0.0777(4) 0.0601(16) Uani 1 1 d . . .
N5 N 1.1151(4) 0.1510(4) 0.7408(3) 0.0528(15) Uani 1 1 d . . .
N6 N 0.8436(5) 0.3671(5) 0.7380(4) 0.0700(19) Uani 1 1 d . . .
N7 N 0.0176(8) 0.3524(5) 0.0606(4) 0.081(2) Uani 1 1 d . . .
O1 O 0.2800(4) 0.1528(5) 0.2304(4) 0.115(2) Uani 1 1 d . . .
O2 O 0.2069(4) 0.1869(4) 0.3555(4) 0.096(2) Uani 1 1 d . . .
O3 O 0.1758(4) 0.0465(4) 0.2910(3) 0.0857(18) Uani 1 1 d . . .
O4 O -0.1877(4) 0.2370(4) 0.3690(3) 0.0700(15) Uani 1 1 d . . .
O5 O -0.2488(4) 0.3960(3) 0.3109(3) 0.0782(16) Uani 1 1 d . . .
O6 O -0.2807(4) 0.2473(3) 0.2512(3) 0.0630(13) Uani 1 1 d . . .
O7 O -0.1781(4) 0.3683(4) 0.1413(3) 0.0746(16) Uani 1 1 d . . .
O8 O -0.0551(6) 0.3885(5) 0.0225(4) 0.116(3) Uani 1 1 d . . .
O9 O 0.1057(6) 0.3463(6) 0.0367(4) 0.118(3) Uani 1 1 d . . .
O1W O 0.8839(5) 0.1216(4) 0.4968(3) 0.0838(18) Uani 1 1 d D . .
O2W O 0.0957(6) 0.0890(5) 0.4734(4) 0.097(2) Uani 1 1 d D . .
O3W O 0.7899(5) 0.5630(6) 0.0859(4) 0.113(2) Uani 1 1 d D . .
O4W O 0.7511(7) 0.5854(5) 0.2440(5) 0.130(3) Uani 1 1 d D . .
S1 S 0.19626(15) 0.14556(14) 0.28223(13) 0.0661(6) Uani 1 1 d . . .
S2 S -0.21248(14) 0.29248(13) 0.29788(11) 0.0557(5) Uani 1 1 d . . .
O5W O 0.8026(7) 0.1543(6) 0.6514(5) 0.130(3) Uani 1 1 d D . .
H1B H 0.947(6) 0.109(9) 0.479(7) 0.195 Uiso 1 1 d D . .
H1A H 0.856(8) 0.157(8) 0.454(6) 0.195 Uiso 1 1 d D . .
H2A H 0.122(10) 0.029(6) 0.477(8) 0.195 Uiso 1 1 d D . .
H2B H 0.124(10) 0.120(9) 0.443(7) 0.195 Uiso 1 1 d D . .
H3A H 0.795(10) 0.518(8) 0.045(6) 0.195 Uiso 1 1 d D . .
H4B H 0.772(11) 0.536(7) 0.260(6) 0.195 Uiso 1 1 d D . .
H4A H 0.774(10) 0.572(10) 0.193(4) 0.195 Uiso 1 1 d D . .
H3B H 0.849(6) 0.572(9) 0.082(5) 0.195 Uiso 1 1 d D . .
H5A H 0.732(5) 0.175(3) 0.649(7) 0.195 Uiso 1 1 d D . .
H5B H 0.811(9) 0.154(10) 0.596(4) 0.195 Uiso 1 1 d D . .

loop_
_atom_site_aniso_label
_atom_site_aniso_U_11
_atom_site_aniso_U_22
_atom_site_aniso_U_33
_atom_site_aniso_U_23
_atom_site_aniso_U_13
_atom_site_aniso_U_12
Ag1 0.0472(4) 0.0634(4) 0.0886(5) -0.0038(3) 0.0008(3) 0.0070(3)
Ag2 0.0695(4) 0.0744(4) 0.0738(5) 0.0034(3) 0.0028(3) 0.0105(3)
Ag3 0.0631(4) 0.0822(5) 0.0938(5) 0.0099(4) 0.0088(4) 0.0159(4)
C1 0.078(6) 0.050(4) 0.046(4) 0.004(4) 0.004(4) -0.011(4)
C2 0.078(6) 0.042(4) 0.055(5) 0.002(4) -0.015(5) -0.024(4)
C3 0.054(5) 0.037(3) 0.066(5) -0.007(3) -0.005(4) -0.011(3)
C4 0.050(5) 0.050(4) 0.057(4) -0.012(3) 0.003(4) -0.017(4)
C5 0.043(4) 0.044(4) 0.092(6) -0.004(4) -0.006(4) -0.009(3)
C6 0.060(5) 0.048(4) 0.069(5) -0.003(4) 0.005(4) -0.019(4)
C7 0.043(5) 0.072(5) 0.078(6) 0.003(5) 0.000(4) -0.007(4)
C8 0.048(5) 0.051(4) 0.074(5) 0.001(4) 0.013(4) 0.001(4)
C9 0.056(5) 0.080(6) 0.094(7) 0.009(5) 0.000(5) -0.004(5)
C10 0.075(6) 0.048(5) 0.121(8) 0.001(5) 0.011(6) 0.003(4)
C11 0.061(6) 0.089(7) 0.107(8) 0.026(6) 0.017(5) 0.001(5)
C12 0.050(5) 0.075(6) 0.085(6) 0.013(5) 0.008(4) 0.010(5)
C13 0.047(5) 0.070(5) 0.064(5) 0.016(4) 0.014(4) 0.003(4)
C14 0.045(5) 0.079(6) 0.068(5) 0.014(5) 0.001(4) 0.001(4)
C16 0.040(4) 0.069(5) 0.067(5) 0.016(4) 0.004(4) 0.010(4)
C17 0.060(5) 0.086(6) 0.093(7) -0.009(5) -0.010(5) -0.003(5)
C18 0.046(4) 0.062(5) 0.054(4) 0.006(4) -0.006(4) -0.020(4)
C19 0.047(4) 0.057(4) 0.065(5) -0.006(4) -0.003(4) -0.007(4)
C20 0.047(4) 0.058(5) 0.056(5) 0.000(4) 0.003(4) -0.018(4)
C21 0.064(5) 0.044(4) 0.082(6) -0.010(4) 0.015(5) 0.000(4)
C22 0.055(5) 0.069(5) 0.091(6) 0.025(5) 0.014(5) 0.026(5)
C23 0.059(5) 0.080(6) 0.070(6) -0.001(5) 0.001(4) -0.001(5)
C24 0.047(5) 0.063(5) 0.071(5) 0.001(4) -0.001(4) -0.002(4)
C25 0.037(4) 0.053(4) 0.058(5) 0.008(4) 0.006(3) -0.001(3)
C26 0.043(4) 0.040(4) 0.062(5) -0.010(3) 0.000(4) -0.006(3)
C27 0.058(5) 0.086(6) 0.082(6) 0.003(5) -0.012(5) -0.012(4)
C28 0.056(5) 0.092(6) 0.050(5) -0.004(4) -0.001(4) 0.001(5)
C29 0.043(5) 0.097(6) 0.054(5) 0.013(5) -0.003(4) 0.003(5)
C30 0.055(5) 0.066(5) 0.064(5) 0.007(4) 0.000(4) -0.010(4)
C31 0.063(6) 0.075(6) 0.098(7) 0.019(6) 0.000(5) -0.002(5)
C32 0.071(7) 0.076(7) 0.137(9) 0.030(7) 0.005(6) 0.004(5)
C33 0.092(8) 0.061(6) 0.138(9) 0.009(6) 0.020(7) -0.010(5)
C34 0.066(6) 0.063(5) 0.124(8) 0.011(6) 0.010(6) -0.001(5)
C35 0.055(5) 0.079(6) 0.070(6) 0.013(5) 0.012(4) -0.011(5)
C36 0.054(5) 0.077(6) 0.056(5) 0.004(4) 0.005(4) 0.000(5)
C37 0.092(7) 0.125(8) 0.086(7) -0.038(6) -0.014(6) 0.005(6)
C38 0.069(6) 0.084(6) 0.067(6) 0.013(5) 0.014(5) -0.006(5)
C39 0.074(6) 0.062(5) 0.052(5) 0.007(4) 0.020(4) 0.002(5)
C40 0.077(7) 0.092(7) 0.082(6) -0.009(5) 0.000(5) -0.017(6)
C41 0.066(6) 0.098(7) 0.073(6) 0.005(6) 0.001(5) -0.009(6)
C42 0.073(6) 0.062(5) 0.063(5) 0.007(4) 0.014(5) 0.012(5)
C43 0.094(7) 0.071(5) 0.055(5) -0.006(4) 0.013(5) -0.031(5)
C44 0.047(5) 0.083(6) 0.051(5) 0.018(5) -0.004(4) 0.004(4)
C45 0.090(7) 0.056(5) 0.079(6) 0.002(4) 0.012(5) -0.011(5)
C46 0.073(6) 0.064(5) 0.071(6) -0.002(5) 0.007(5) -0.009(5)
C47 0.083(7) 0.087(6) 0.083(6) -0.027(5) -0.003(5) -0.029(5)
C49 0.067(6) 0.051(4) 0.075(6) -0.007(4) -0.002(5) -0.013(4)
C50 0.059(5) 0.066(5) 0.071(5) 0.000(4) -0.005(4) -0.027(4)
C51 0.101(8) 0.092(7) 0.094(7) 0.005(6) -0.031(6) -0.048(6)
C52 0.070(7) 0.140(10) 0.126(9) 0.050(9) -0.040(7) -0.031(7)
C53 0.045(6) 0.123(9) 0.128(9) 0.052(8) -0.009(6) 0.000(6)
C54 0.058(6) 0.068(5) 0.098(7) 0.027(5) 0.010(5) 0.000(5)
C55 0.051(5) 0.067(5) 0.049(4) 0.007(4) -0.003(4) -0.015(4)
C56 0.059(5) 0.052(4) 0.047(4) -0.005(4) 0.014(4) -0.007(4)
C57 0.081(6) 0.089(6) 0.070(6) -0.008(5) -0.024(5) -0.031(5)
C58 0.055(5) 0.060(5) 0.044(4) -0.005(4) 0.010(4) -0.017(4)
C59 0.056(5) 0.062(5) 0.057(5) -0.006(4) 0.008(4) -0.020(4)
C60 0.053(5) 0.051(4) 0.049(4) 0.001(4) 0.004(4) -0.003(4)
C61 0.055(5) 0.071(5) 0.074(6) -0.006(4) 0.006(4) -0.014(4)
C62 0.051(5) 0.076(6) 0.092(6) 0.010(5) 0.008(5) 0.003(5)
C63 0.081(7) 0.064(5) 0.103(7) -0.019(5) 0.017(6) 0.003(5)
C64 0.092(7) 0.066(5) 0.090(7) -0.031(5) -0.004(6) -0.003(5)
C65 0.081(6) 0.045(4) 0.055(5) -0.012(4) 0.012(4) -0.001(4)
C66 0.091(7) 0.075(6) 0.055(5) -0.004(4) -0.022(5) -0.023(5)
C67 0.069(6) 0.072(6) 0.060(5) 0.026(5) -0.012(4) -0.013(5)
C68 0.103(8) 0.093(6) 0.080(6) 0.012(5) -0.034(6) -0.016(6)
N1 0.043(4) 0.073(4) 0.066(4) 0.017(4) 0.004(3) 0.005(3)
N2 0.040(3) 0.055(3) 0.057(4) 0.001(3) 0.003(3) -0.010(3)
N3 0.046(4) 0.078(5) 0.062(4) 0.002(4) -0.002(3) -0.002(3)
N4 0.062(4) 0.058(4) 0.063(4) -0.008(3) 0.003(4) -0.018(3)
N5 0.047(4) 0.061(4) 0.050(4) 0.004(3) 0.002(3) -0.011(3)
N6 0.061(5) 0.078(5) 0.062(4) 0.006(4) 0.017(4) 0.008(4)
N7 0.122(8) 0.062(4) 0.063(5) -0.013(4) 0.011(5) -0.026(5)
O1 0.053(4) 0.126(5) 0.161(7) 0.020(5) 0.023(4) -0.006(4)
O2 0.078(4) 0.084(4) 0.123(5) -0.039(4) -0.049(4) 0.009(3)
O3 0.072(4) 0.056(3) 0.131(5) 0.007(3) -0.027(4) -0.016(3)
O4 0.052(3) 0.098(4) 0.053(3) 0.017(3) 0.005(2) 0.001(3)
O5 0.078(4) 0.061(3) 0.089(4) -0.018(3) -0.007(3) 0.009(3)
O6 0.050(3) 0.065(3) 0.075(3) -0.005(3) -0.007(3) -0.014(3)
O7 0.077(4) 0.078(4) 0.072(4) 0.024(3) -0.021(3) -0.023(3)
O8 0.142(7) 0.118(5) 0.068(4) 0.024(4) 0.006(4) 0.023(5)
O9 0.123(6) 0.149(6) 0.094(5) 0.013(4) 0.031(5) -0.064(5)
O1W 0.098(5) 0.082(4) 0.070(4) -0.002(3) -0.016(4) -0.011(4)
O2W 0.102(5) 0.099(5) 0.093(5) 0.005(4) -0.019(4) -0.025(4)
O3W 0.074(4) 0.115(5) 0.144(7) 0.045(5) 0.003(5) -0.010(4)
O4W 0.154(8) 0.076(4) 0.158(7) -0.004(5) -0.061(6) -0.010(5)
S1 0.0428(12) 0.0600(12) 0.0960(17) -0.0104(12) -0.0068(11) -0.0086(9)
S2 0.0483(11) 0.0548(11) 0.0610(12) -0.0025(10) -0.0052(9) -0.0006(9)
O5W 0.123(6) 0.130(6) 0.128(6) -0.009(5) -0.007(5) 0.004(5)

loop_
_atom_type_symbol
_atom_type_description
_atom_type_scat_dispersion_real
_atom_type_scat_dispersion_imag
_atom_type_scat_source
C C 0.0033 0.0016 'International Tables Vol C Tables 4.2.6.8 and 6.1.1.4'
H H 0.0000 0.0000 'International Tables Vol C Tables 4.2.6.8 and 6.1.1.4'
N N 0.0061 0.0033 'International Tables Vol C Tables 4.2.6.8 and 6.1.1.4'
O O 0.0106 0.0060 'International Tables Vol C Tables 4.2.6.8 and 6.1.1.4'
S S 0.1246 0.1234 'International Tables Vol C Tables 4.2.6.8 and 6.1.1.4'
Ag Ag -0.8971 1.1015 'International Tables Vol C Tables 4.2.6.8 and 6.1.1.4'

loop_
_geom_angle_atom_site_label_1
_geom_angle_atom_site_label_2
_geom_angle_atom_site_label_3
_geom_angle
_geom_angle_site_symmetry_1
_geom_angle_site_symmetry_3
_geom_angle_publ_flag
N2 Ag1 N1 168.7(2) . . ?
N3 Ag2 N4 162.0(2) . . ?
N6 Ag3 N5 163.1(3) . . ?
C6 C1 N7 116.6(8) . . ?
C6 C1 C2 123.5(7) . . ?
N7 C1 C2 119.9(7) . . ?
O7 C2 C3 122.2(8) . . ?
O7 C2 C1 125.7(7) . . ?
C3 C2 C1 112.1(6) . . ?
C4 C3 C2 123.0(7) . . ?
C4 C3 S2 118.9(5) . . ?
C2 C3 S2 118.0(5) . . ?
C3 C4 C5 121.3(7) . . ?
C3 C4 H4 119.3 . . ?
C5 C4 H4 119.3 . . ?
C6 C5 C4 118.3(7) . . ?
C6 C5 S1 121.8(6) . . ?
C4 C5 S1 119.9(6) . . ?
C5 C6 C1 121.7(7) . . ?
C5 C6 H6 119.2 . . ?
C1 C6 H6 119.2 . . ?
N1 C7 C8 126.2(7) . . ?
N1 C7 H7 116.9 . . ?
C8 C7 H7 116.9 . . ?
C7 C8 C9 123.7(8) . . ?
C7 C8 C13 116.9(8) . . ?
C9 C8 C13 119.4(7) . . ?
C10 C9 C8 120.6(8) . . ?
C10 C9 H9 119.7 . . ?
C8 C9 H9 119.7 . . ?
C9 C10 C11 120.3(9) . . ?
C9 C10 H10 119.8 . . ?
C11 C10 H10 119.8 . . ?
C12 C11 C10 120.6(9) . . ?
C12 C11 H11 119.7 . . ?
C10 C11 H11 119.7 . . ?
C11 C12 C13 121.3(8) . . ?
C11 C12 H12 119.4 . . ?
C13 C12 H12 119.4 . . ?
C14 C13 C12 126.1(8) . . ?
C14 C13 C8 115.9(7) . . ?
C12 C13 C8 117.9(8) . . ?
C16 C14 C13 123.9(8) . . ?
C16 C14 H14 118.1 . . ?
C13 C14 H14 118.1 . . ?
C14 C16 N1 120.3(8) . . ?
C14 C16 C17 124.8(7) . . ?
N1 C16 C17 114.9(6) . . ?
C16 C17 H17A 109.5 . . ?
C16 C17 H17B 109.5 . . ?
H17A C17 H17B 109.5 . . ?
C16 C17 H17C 109.5 . . ?
H17A C17 H17C 109.5 . . ?
H17B C17 H17C 109.5 . . ?
C19 C18 N2 121.4(6) . . ?
C19 C18 C27 122.9(7) . . ?
N2 C18 C27 115.7(6) . . ?
C18 C19 C20 122.1(7) . . ?
C18 C19 H19 118.9 . . ?
C20 C19 H19 118.9 . . ?
C19 C20 C21 124.9(7) . . ?
C19 C20 C25 117.0(6) . . ?
C21 C20 C25 118.1(6) . . ?
C22 C21 C20 119.7(8) . . ?
C22 C21 H21 120.1 . . ?
C20 C21 H21 120.1 . . ?
C21 C22 C23 122.8(7) . . ?
C21 C22 H22 118.6 . . ?
C23 C22 H22 118.6 . . ?
C24 C23 C22 118.6(7) . . ?
C24 C23 H23 120.7 . . ?
C22 C23 H23 120.7 . . ?
C23 C24 C25 121.3(8) . . ?
C23 C24 H24 119.3 . . ?
C25 C24 H24 119.3 . . ?
C26 C25 C24 122.9(7) . . ?
C26 C25 C20 117.7(6) . . ?
C24 C25 C20 119.4(6) . . ?
N2 C26 C25 124.1(7) . . ?
N2 C26 H26 118.0 . . ?
C25 C26 H26 118.0 . . ?
C18 C27 H27A 109.5 . . ?
C18 C27 H27B 109.5 . . ?
H27A C27 H27B 109.5 . . ?
C18 C27 H27C 109.5 . . ?
H27A C27 H27C 109.5 . . ?
H27B C27 H27C 109.5 . . ?
C29 C28 N3 120.8(8) . . ?
C29 C28 C37 123.4(8) . . ?
N3 C28 C37 115.7(7) . . ?
C28 C29 C30 121.7(7) . . ?
C28 C29 H29 119.2 . . ?
C30 C29 H29 119.2 . . ?
C29 C30 C35 116.8(7) . . ?
C29 C30 C31 122.4(8) . . ?
C35 C30 C31 120.7(8) . . ?
C32 C31 C30 117.7(9) . . ?
C32 C31 H31 121.2 . . ?
C30 C31 H31 121.2 . . ?
C31 C32 C33 122.7(9) . . ?
C31 C32 H32 118.6 . . ?
C33 C32 H32 118.6 . . ?
C34 C33 C32 120.0(10) . . ?
C34 C33 H33 120.0 . . ?
C32 C33 H33 120.0 . . ?
C33 C34 C35 119.7(9) . . ?
C33 C34 H34 120.2 . . ?
C35 C34 H34 120.2 . . ?
C30 C35 C36 118.1(8) . . ?
C30 C35 C34 119.2(8) . . ?
C36 C35 C34 122.7(8) . . ?
N3 C36 C35 124.4(8) . . ?
N3 C36 H36 117.8 . . ?
C35 C36 H36 117.8 . . ?
C28 C37 H37A 109.5 . . ?
C28 C37 H37B 109.5 . . ?
H37A C37 H37B 109.5 . . ?
C28 C37 H37C 109.5 . . ?
H37A C37 H37C 109.5 . . ?
H37B C37 H37C 109.5 . . ?
N6 C38 C39 124.7(9) . . ?
N6 C38 H38 117.6 . . ?
C39 C38 H38 117.6 . . ?
C40 C39 C44 118.8(8) . . ?
C40 C39 C38 123.5(9) . . ?
C44 C39 C38 117.7(8) . . ?
C41 C40 C39 121.1(9) . . ?
C41 C40 H40 119.5 . . ?
C39 C40 H40 119.5 . . ?
C40 C41 C42 121.9(9) . . ?
C40 C41 H41 119.0 . . ?
C42 C41 H41 119.0 . . ?
C41 C42 C43 122.0(8) . . ?
C41 C42 H42 119.0 . . ?
C43 C42 H42 119.0 . . ?
C42 C43 C44 115.4(8) . . ?
C42 C43 H43 122.3 . . ?
C44 C43 H43 122.3 . . ?
C45 C44 C39 117.0(8) . . ?
C45 C44 C43 122.3(9) . . ?
C39 C44 C43 120.6(7) . . ?
C46 C45 C44 122.0(9) . . ?
C46 C45 H45 119.0 . . ?
C44 C45 H45 119.0 . . ?
C45 C46 N6 119.7(8) . . ?
C45 C46 C47 124.5(8) . . ?
N6 C46 C47 115.8(7) . . ?
C46 C47 H47A 109.5 . . ?
C46 C47 H47B 109.5 . . ?
H47A C47 H47B 109.5 . . ?
C46 C47 H47C 109.5 . . ?
H47A C47 H47C 109.5 . . ?
H47B C47 H47C 109.5 . . ?
N5 C49 C50 124.3(7) . . ?
N5 C49 H49 117.9 . . ?
C50 C49 H49 117.9 . . ?
C49 C50 C55 118.0(7) . . ?
C49 C50 C51 123.0(8) . . ?
C55 C50 C51 119.1(8) . . ?
C52 C51 C50 119.7(10) . . ?
C52 C51 H51 120.2 . . ?
C50 C51 H51 120.2 . . ?
C51 C52 C53 120.8(10) . . ?
C51 C52 H52 119.6 . . ?
C53 C52 H52 119.6 . . ?
C54 C53 C52 121.8(9) . . ?
C54 C53 H53 119.1 . . ?
C52 C53 H53 119.1 . . ?
C53 C54 C55 119.8(9) . . ?
C53 C54 H54 120.1 . . ?
C55 C54 H54 120.1 . . ?
C56 C55 C50 116.9(7) . . ?
C56 C55 C54 124.3(8) . . ?
C50 C55 C54 118.8(8) . . ?
C58 C56 C55 122.9(7) . . ?
C58 C56 H56 118.5 . . ?
C55 C56 H56 118.5 . . ?
C58 C57 H57A 109.5 . . ?
C58 C57 H57B 109.5 . . ?
H57A C57 H57B 109.5 . . ?
C58 C57 H57C 109.5 . . ?
H57A C57 H57C 109.5 . . ?
H57B C57 H57C 109.5 . . ?
C56 C58 N5 119.6(7) . . ?
C56 C58 C57 124.8(7) . . ?
N5 C58 C57 115.6(7) . . ?
N4 C59 C60 124.2(7) . . ?
N4 C59 H59 117.9 . . ?
C60 C59 H59 117.9 . . ?
C65 C60 C61 120.3(7) . . ?
C65 C60 C59 117.2(7) . . ?
C61 C60 C59 122.5(7) . . ?
C62 C61 C60 119.7(8) . . ?
C62 C61 H61 120.1 . . ?
C60 C61 H61 120.1 . . ?
C61 C62 C63 120.8(8) . . ?
C61 C62 H62 119.6 . . ?
C63 C62 H62 119.6 . . ?
C64 C63 C62 119.9(8) . . ?
C64 C63 H63 120.1 . . ?
C62 C63 H63 120.1 . . ?
C63 C64 C65 121.9(8) . . ?
C63 C64 H64 119.1 . . ?
C65 C64 H64 119.1 . . ?
C66 C65 C60 117.6(7) . . ?
C66 C65 C64 125.0(8) . . ?
C60 C65 C64 117.4(8) . . ?
C67 C66 C65 120.7(8) . . ?
C67 C66 H66 119.6 . . ?
C65 C66 H66 119.6 . . ?
C66 C67 N4 122.5(7) . . ?
C66 C67 C68 120.6(8) . . ?
N4 C67 C68 116.9(8) . . ?
C67 C68 H68A 109.5 . . ?
C67 C68 H68B 109.5 . . ?
H68A C68 H68B 109.5 . . ?
C67 C68 H68C 109.5 . . ?
H68A C68 H68C 109.5 . . ?
H68B C68 H68C 109.5 . . ?
C7 N1 C16 116.8(6) . . ?
C7 N1 Ag1 119.4(5) . . ?
C16 N1 Ag1 123.5(6) . . ?
C26 N2 C18 117.7(6) . . ?
C26 N2 Ag1 117.2(5) . . ?
C18 N2 Ag1 124.8(4) . . ?
C36 N3 C28 118.1(7) . . ?
C36 N3 Ag2 117.1(5) . . ?
C28 N3 Ag2 124.7(6) . . ?
C59 N4 C67 117.8(7) . . ?
C59 N4 Ag2 115.5(5) . . ?
C67 N4 Ag2 126.6(5) . . ?
C49 N5 C58 118.3(6) . . ?
C49 N5 Ag3 120.2(5) . . ?
C58 N5 Ag3 121.3(5) . . ?
C38 N6 C46 118.8(7) . . ?
C38 N6 Ag3 126.9(7) . . ?
C46 N6 Ag3 114.0(5) . . ?
O8 N7 O9 121.9(8) . . ?
O8 N7 C1 121.1(9) . . ?
O9 N7 C1 116.9(8) . . ?
H1B O1W H1A 96(8) . . ?
H2A O2W H2B 114(10) . . ?
H3A O3W H3B 95(8) . . ?
H4B O4W H4A 96(9) . . ?
O2 S1 O1 113.6(4) . . ?
O2 S1 O3 110.6(4) . . ?
O1 S1 O3 113.0(4) . . ?
O2 S1 C5 106.5(3) . . ?
O1 S1 C5 105.7(4) . . ?
O3 S1 C5 106.8(3) . . ?
O5 S2 O4 111.9(3) . . ?
O5 S2 O6 113.7(3) . . ?
O4 S2 O6 111.6(3) . . ?
O5 S2 C3 107.1(3) . . ?
O4 S2 C3 105.4(3) . . ?
O6 S2 C3 106.6(3) . . ?
H5A O5W H5B 94(6) . . ?

loop_
_geom_bond_atom_site_label_1
_geom_bond_atom_site_label_2
_geom_bond_distance
_geom_bond_site_symmetry_2
_geom_bond_publ_flag
Ag1 N2 2.171(6) . ?
Ag1 N1 2.176(6) . ?
Ag2 N3 2.171(6) . ?
Ag2 N4 2.194(6) . ?
Ag3 N6 2.153(6) . ?
Ag3 N5 2.164(6) . ?
C1 C6 1.379(10) . ?
C1 N7 1.452(9) . ?
C1 C2 1.461(10) . ?
C2 O7 1.257(8) . ?
C2 C3 1.436(9) . ?
C3 C4 1.379(9) . ?
C3 S2 1.780(7) . ?
C4 C5 1.413(10) . ?
C4 H4 0.9300 . ?
C5 C6 1.351(9) . ?
C5 S1 1.779(7) . ?
C6 H6 0.9300 . ?
C7 N1 1.317(9) . ?
C7 C8 1.379(10) . ?
C7 H7 0.9300 . ?
C8 C9 1.391(11) . ?
C8 C13 1.420(11) . ?
C9 C10 1.368(10) . ?
C9 H9 0.9300 . ?
C10 C11 1.388(12) . ?
C10 H10 0.9300 . ?
C11 C12 1.346(12) . ?
C11 H11 0.9300 . ?
C12 C13 1.411(10) . ?
C12 H12 0.9300 . ?
C13 C14 1.393(11) . ?
C14 C16 1.330(9) . ?
C14 H14 0.9300 . ?
C16 N1 1.391(9) . ?
C16 C17 1.513(10) . ?
C17 H17A 0.9600 . ?
C17 H17B 0.9600 . ?
C17 H17C 0.9600 . ?
C18 C19 1.353(9) . ?
C18 N2 1.381(9) . ?
C18 C27 1.500(9) . ?
C19 C20 1.392(9) . ?
C19 H19 0.9300 . ?
C20 C21 1.417(9) . ?
C20 C25 1.433(10) . ?
C21 C22 1.361(11) . ?
C21 H21 0.9300 . ?
C22 C23 1.396(11) . ?
C22 H22 0.9300 . ?
C23 C24 1.369(10) . ?
C23 H23 0.9300 . ?
C24 C25 1.403(9) . ?
C24 H24 0.9300 . ?
C25 C26 1.390(8) . ?
C26 N2 1.343(8) . ?
C26 H26 0.9300 . ?
C27 H27A 0.9600 . ?
C27 H27B 0.9600 . ?
C27 H27C 0.9600 . ?
C28 C29 1.374(10) . ?
C28 N3 1.384(10) . ?
C28 C37 1.500(11) . ?
C29 C30 1.399(11) . ?
C29 H29 0.9300 . ?
C30 C35 1.402(11) . ?
C30 C31 1.415(10) . ?
C31 C32 1.347(12) . ?
C31 H31 0.9300 . ?
C32 C33 1.432(13) . ?
C32 H32 0.9300 . ?
C33 C34 1.329(11) . ?
C33 H33 0.9300 . ?
C34 C35 1.436(12) . ?
C34 H34 0.9300 . ?
C35 C36 1.417(10) . ?
C36 N3 1.301(9) . ?
C36 H36 0.9300 . ?
C37 H37A 0.9600 . ?
C37 H37B 0.9600 . ?
C37 H37C 0.9600 . ?
C38 N6 1.251(10) . ?
C38 C39 1.438(10) . ?
C38 H38 0.9300 . ?
C39 C40 1.362(12) . ?
C39 C44 1.419(11) . ?
C40 C41 1.334(11) . ?
C40 H40 0.9300 . ?
C41 C42 1.368(11) . ?
C41 H41 0.9300 . ?
C42 C43 1.387(11) . ?
C42 H42 0.9300 . ?
C43 C44 1.443(11) . ?
C43 H43 0.9300 . ?
C44 C45 1.403(11) . ?
C45 C46 1.358(10) . ?
C45 H45 0.9300 . ?
C46 N6 1.450(10) . ?
C46 C47 1.602(11) . ?
C47 H47A 0.9600 . ?
C47 H47B 0.9600 . ?
C47 H47C 0.9600 . ?
C49 N5 1.308(9) . ?
C49 C50 1.400(10) . ?
C49 H49 0.9300 . ?
C50 C55 1.404(10) . ?
C50 C51 1.425(11) . ?
C51 C52 1.357(13) . ?
C51 H51 0.9300 . ?
C52 C53 1.376(14) . ?
C52 H52 0.9300 . ?
C53 C54 1.347(13) . ?
C53 H53 0.9300 . ?
C54 C55 1.421(10) . ?
C54 H54 0.9300 . ?
C55 C56 1.387(10) . ?
C56 C58 1.355(9) . ?
C56 H56 0.9300 . ?
C57 C58 1.483(10) . ?
C57 H57A 0.9600 . ?
C57 H57B 0.9600 . ?
C57 H57C 0.9600 . ?
C58 N5 1.398(9) . ?
C59 N4 1.311(9) . ?
C59 C60 1.411(9) . ?
C59 H59 0.9300 . ?
C60 C65 1.409(10) . ?
C60 C61 1.410(10) . ?
C61 C62 1.353(10) . ?
C61 H61 0.9300 . ?
C62 C63 1.406(12) . ?
C62 H62 0.9300 . ?
C63 C64 1.348(12) . ?
C63 H63 0.9300 . ?
C64 C65 1.410(10) . ?
C64 H64 0.9300 . ?
C65 C66 1.396(11) . ?
C66 C67 1.348(11) . ?
C66 H66 0.9300 . ?
C67 N4 1.366(10) . ?
C67 C68 1.508(11) . ?
C68 H68A 0.9600 . ?
C68 H68B 0.9600 . ?
C68 H68C 0.9600 . ?
N7 O8 1.213(9) . ?
N7 O9 1.231(9) . ?
O1 S1 1.446(6) . ?
O2 S1 1.444(6) . ?
O3 S1 1.450(5) . ?
O4 S2 1.464(5) . ?
O5 S2 1.453(5) . ?
O6 S2 1.465(5) . ?
O1W H1B 0.88(7) . ?
O1W H1A 0.93(7) . ?
O2W H2A 0.85(7) . ?
O2W H2B 0.80(8) . ?
O3W H3A 0.97(7) . ?
O3W H3B 0.82(7) . ?
O4W H4B 0.74(7) . ?
O4W H4A 0.95(7) . ?
O5W H5A 0.94(7) . ?
O5W H5B 0.98(7) . ?

loop_
_geom_hbond_atom_site_label_D
_geom_hbond_atom_site_label_H
_geom_hbond_atom_site_label_A
_geom_hbond_distance_DH
_geom_hbond_distance_HA
_geom_hbond_distance_DA
_geom_hbond_angle_DHA
_geom_hbond_site_symmetry_A
O1W H1A O4 0.93(7) 1.88(7) 2.807(7) 174(11) 1_655
O1W H1B O2W 0.88(7) 1.95(8) 2.805(10) 161(12) 1_655
O2W H2A O1W 0.85(7) 2.14(9) 2.919(9) 153(13) 2_656
O2W H2B O2 0.80(8) 2.18(8) 2.970(10) 173(14) .
O3W H3A O8 0.97(7) 2.47(12) 3.110(10) 123(10) 1_655
O3W H3B O9 0.82(7) 2.47(9) 2.927(10) 116(9) 2_665
O4W H4B O5 0.74(7) 2.18(9) 2.850(9) 151(16) 1_655
O4W H4A O3W 0.95(7) 1.91(7) 2.839(12) 166(12) .
O5W H5B O1W 0.98(7) 2.01(7) 2.932(11) 156(11) .

loop_
_geom_torsion_atom_site_label_1
_geom_torsion_atom_site_label_2
_geom_torsion_atom_site_label_3
_geom_torsion_atom_site_label_4
_geom_torsion
_geom_torsion_site_symmetry_1
_geom_torsion_site_symmetry_2
_geom_torsion_site_symmetry_3
_geom_torsion_site_symmetry_4
_geom_torsion_publ_flag
C6 C1 C2 O7 -175.4(7) . . . . ?
N7 C1 C2 O7 3.7(11) . . . . ?
C6 C1 C2 C3 3.3(10) . . . . ?
N7 C1 C2 C3 -177.5(6) . . . . ?
O7 C2 C3 C4 176.6(6) . . . . ?
C1 C2 C3 C4 -2.3(9) . . . . ?
O7 C2 C3 S2 -0.1(9) . . . . ?
C1 C2 C3 S2 -178.9(5) . . . . ?
C2 C3 C4 C5 -0.1(10) . . . . ?
S2 C3 C4 C5 176.5(5) . . . . ?
C3 C4 C5 C6 1.8(10) . . . . ?
C3 C4 C5 S1 -177.0(5) . . . . ?
C4 C5 C6 C1 -0.7(10) . . . . ?
S1 C5 C6 C1 178.0(5) . . . . ?
N7 C1 C6 C5 178.8(6) . . . . ?
C2 C1 C6 C5 -2.0(11) . . . . ?
N1 C7 C8 C9 -176.3(8) . . . . ?
N1 C7 C8 C13 1.8(12) . . . . ?
C7 C8 C9 C10 178.4(8) . . . . ?
C13 C8 C9 C10 0.3(12) . . . . ?
C8 C9 C10 C11 -0.1(13) . . . . ?
C9 C10 C11 C12 0.6(14) . . . . ?
C10 C11 C12 C13 -1.2(13) . . . . ?
C11 C12 C13 C14 -175.2(8) . . . . ?
C11 C12 C13 C8 1.3(12) . . . . ?
C7 C8 C13 C14 -2.2(10) . . . . ?
C9 C8 C13 C14 176.0(7) . . . . ?
C7 C8 C13 C12 -179.1(7) . . . . ?
C9 C8 C13 C12 -0.9(11) . . . . ?
C12 C13 C14 C16 178.0(7) . . . . ?
C8 C13 C14 C16 1.4(11) . . . . ?
C13 C14 C16 N1 0.1(12) . . . . ?
C13 C14 C16 C17 -178.0(7) . . . . ?
N2 C18 C19 C20 -1.1(11) . . . . ?
C27 C18 C19 C20 179.5(7) . . . . ?
C18 C19 C20 C21 -179.4(7) . . . . ?
C18 C19 C20 C25 1.9(10) . . . . ?
C19 C20 C21 C22 179.8(7) . . . . ?
C25 C20 C21 C22 -1.6(10) . . . . ?
C20 C21 C22 C23 2.2(12) . . . . ?
C21 C22 C23 C24 -1.9(12) . . . . ?
C22 C23 C24 C25 1.0(11) . . . . ?
C23 C24 C25 C26 -179.7(7) . . . . ?
C23 C24 C25 C20 -0.4(11) . . . . ?
C19 C20 C25 C26 -1.2(9) . . . . ?
C21 C20 C25 C26 -180.0(6) . . . . ?
C19 C20 C25 C24 179.4(7) . . . . ?
C21 C20 C25 C24 0.7(10) . . . . ?
C24 C25 C26 N2 179.1(7) . . . . ?
C20 C25 C26 N2 -0.3(10) . . . . ?
N3 C28 C29 C30 -1.5(12) . . . . ?
C37 C28 C29 C30 177.2(8) . . . . ?
C28 C29 C30 C35 -0.2(11) . . . . ?
C28 C29 C30 C31 -177.8(7) . . . . ?
C29 C30 C31 C32 175.6(8) . . . . ?
C35 C30 C31 C32 -1.9(12) . . . . ?
C30 C31 C32 C33 0.6(14) . . . . ?
C31 C32 C33 C34 1.6(15) . . . . ?
C32 C33 C34 C35 -2.4(14) . . . . ?
C29 C30 C35 C36 1.7(11) . . . . ?
C31 C30 C35 C36 179.4(7) . . . . ?
C29 C30 C35 C34 -176.5(7) . . . . ?
C31 C30 C35 C34 1.1(12) . . . . ?
C33 C34 C35 C30 1.1(13) . . . . ?
C33 C34 C35 C36 -177.1(8) . . . . ?
C30 C35 C36 N3 -1.7(12) . . . . ?
C34 C35 C36 N3 176.4(8) . . . . ?
N6 C38 C39 C40 -177.4(8) . . . . ?
N6 C38 C39 C44 2.2(12) . . . . ?
C44 C39 C40 C41 -1.8(13) . . . . ?
C38 C39 C40 C41 177.7(8) . . . . ?
C39 C40 C41 C42 4.4(14) . . . . ?
C40 C41 C42 C43 -2.8(13) . . . . ?
C41 C42 C43 C44 -1.3(11) . . . . ?
C40 C39 C44 C45 176.0(8) . . . . ?
C38 C39 C44 C45 -3.6(10) . . . . ?
C40 C39 C44 C43 -2.3(11) . . . . ?
C38 C39 C44 C43 178.1(7) . . . . ?
C42 C43 C44 C45 -174.5(7) . . . . ?
C42 C43 C44 C39 3.7(10) . . . . ?
C39 C44 C45 C46 3.1(11) . . . . ?
C43 C44 C45 C46 -178.6(7) . . . . ?
C44 C45 C46 N6 -1.1(12) . . . . ?
C44 C45 C46 C47 -179.4(7) . . . . ?
N5 C49 C50 C55 0.4(12) . . . . ?
N5 C49 C50 C51 -179.4(8) . . . . ?
C49 C50 C51 C52 -178.1(8) . . . . ?
C55 C50 C51 C52 2.1(13) . . . . ?
C50 C51 C52 C53 -0.5(16) . . . . ?
C51 C52 C53 C54 -2.0(17) . . . . ?
C52 C53 C54 C55 2.8(15) . . . . ?
C49 C50 C55 C56 0.3(11) . . . . ?
C51 C50 C55 C56 -179.9(7) . . . . ?
C49 C50 C55 C54 178.9(7) . . . . ?
C51 C50 C55 C54 -1.3(11) . . . . ?
C53 C54 C55 C56 177.4(8) . . . . ?
C53 C54 C55 C50 -1.1(12) . . . . ?
C50 C55 C56 C58 -0.1(11) . . . . ?
C54 C55 C56 C58 -178.6(7) . . . . ?
C55 C56 C58 N5 -0.7(10) . . . . ?
C55 C56 C58 C57 179.4(7) . . . . ?
N4 C59 C60 C65 -0.5(11) . . . . ?
N4 C59 C60 C61 178.9(7) . . . . ?
C65 C60 C61 C62 -1.4(11) . . . . ?
C59 C60 C61 C62 179.2(7) . . . . ?
C60 C61 C62 C63 0.2(12) . . . . ?
C61 C62 C63 C64 -0.1(14) . . . . ?
C62 C63 C64 C65 1.1(14) . . . . ?
C61 C60 C65 C66 -178.8(7) . . . . ?
C59 C60 C65 C66 0.6(10) . . . . ?
C61 C60 C65 C64 2.3(11) . . . . ?
C59 C60 C65 C64 -178.3(7) . . . . ?
C63 C64 C65 C66 179.0(9) . . . . ?
C63 C64 C65 C60 -2.2(13) . . . . ?
C60 C65 C66 C67 -0.2(12) . . . . ?
C64 C65 C66 C67 178.7(8) . . . . ?
C65 C66 C67 N4 -0.5(12) . . . . ?
C65 C66 C67 C68 179.6(7) . . . . ?
C8 C7 N1 C16 -0.4(12) . . . . ?
C8 C7 N1 Ag1 -173.5(6) . . . . ?
C14 C16 N1 C7 -0.6(10) . . . . ?
C17 C16 N1 C7 177.6(7) . . . . ?
C14 C16 N1 Ag1 172.2(5) . . . . ?
C17 C16 N1 Ag1 -9.6(9) . . . . ?
N2 Ag1 N1 C7 143.4(10) . . . . ?
N2 Ag1 N1 C16 -29.2(14) . . . . ?
C25 C26 N2 C18 1.1(10) . . . . ?
C25 C26 N2 Ag1 -173.4(5) . . . . ?
C19 C18 N2 C26 -0.4(10) . . . . ?
C27 C18 N2 C26 179.1(6) . . . . ?
C19 C18 N2 Ag1 173.6(5) . . . . ?
C27 C18 N2 Ag1 -7.0(8) . . . . ?
N1 Ag1 N2 C26 -161.1(10) . . . . ?
N1 Ag1 N2 C18 24.9(14) . . . . ?
C35 C36 N3 C28 0.1(11) . . . . ?
C35 C36 N3 Ag2 177.5(6) . . . . ?
C29 C28 N3 C36 1.5(11) . . . . ?
C37 C28 N3 C36 -177.2(7) . . . . ?
C29 C28 N3 Ag2 -175.7(5) . . . . ?
C37 C28 N3 Ag2 5.5(10) . . . . ?
N4 Ag2 N3 C36 -159.4(6) . . . . ?
N4 Ag2 N3 C28 17.9(11) . . . . ?
C60 C59 N4 C67 -0.1(11) . . . . ?
C60 C59 N4 Ag2 176.5(5) . . . . ?
C66 C67 N4 C59 0.6(11) . . . . ?
C68 C67 N4 C59 -179.5(7) . . . . ?
C66 C67 N4 Ag2 -175.6(6) . . . . ?
C68 C67 N4 Ag2 4.4(10) . . . . ?
N3 Ag2 N4 C59 173.4(6) . . . . ?
N3 Ag2 N4 C67 -10.4(11) . . . . ?
C50 C49 N5 C58 -1.2(11) . . . . ?
C50 C49 N5 Ag3 173.6(6) . . . . ?
C56 C58 N5 C49 1.3(10) . . . . ?
C57 C58 N5 C49 -178.8(7) . . . . ?
C56 C58 N5 Ag3 -173.3(5) . . . . ?
C57 C58 N5 Ag3 6.5(8) . . . . ?
N6 Ag3 N5 C49 -3.3(11) . . . . ?
N6 Ag3 N5 C58 171.3(7) . . . . ?
C39 C38 N6 C46 -0.1(12) . . . . ?
C39 C38 N6 Ag3 -172.9(5) . . . . ?
C45 C46 N6 C38 -0.6(11) . . . . ?
C47 C46 N6 C38 178.0(7) . . . . ?
C45 C46 N6 Ag3 173.2(6) . . . . ?
C47 C46 N6 Ag3 -8.3(8) . . . . ?
N5 Ag3 N6 C38 -179.7(6) . . . . ?
N5 Ag3 N6 C46 7.2(11) . . . . ?
C6 C1 N7 O8 169.8(7) . . . . ?
C2 C1 N7 O8 -9.5(11) . . . . ?
C6 C1 N7 O9 -7.9(11) . . . . ?
C2 C1 N7 O9 172.8(7) . . . . ?
C6 C5 S1 O2 127.3(6) . . . . ?
C4 C5 S1 O2 -54.0(7) . . . . ?
C6 C5 S1 O1 6.1(7) . . . . ?
C4 C5 S1 O1 -175.1(6) . . . . ?
C6 C5 S1 O3 -114.5(6) . . . . ?
C4 C5 S1 O3 64.3(7) . . . . ?
C4 C3 S2 O5 118.4(5) . . . . ?
C2 C3 S2 O5 -64.8(6) . . . . ?
C4 C3 S2 O4 -0.9(6) . . . . ?
C2 C3 S2 O4 175.8(5) . . . . ?
C4 C3 S2 O6 -119.6(5) . . . . ?
C2 C3 S2 O6 57.2(6) . . . . ?
